data_7248246
loop_
_publ_author_name
'Lai, Xiaoxia'
'Liu, Xinxin'
'Yang, Ye'
'Huang, Jinyan'
'Song, Shichang'
'Ren, Shicheng'
'Liang, Xuexue'
'Wu, Dongqi'
'Zhou, Liya'
'Chen, Peican'

_publ_section_title
;
 In situ generated dimethylamine constructs a robust hydrogen-bonded
 organic framework for selective fluorescence detection
;
_journal_issue 13
_journal_name_full CrystEngComm
_journal_page_first 1876
_journal_page_last 1883
_journal_paper_doi 10.1039/D4CE00004H
_journal_volume 26
_journal_year 2024
_chemical_formula_moiety 'C34 H22 N4 O4, C2 H7 N'
_chemical_formula_sum 'C36 H29 N5 O4'
_chemical_formula_weight 595.64
_space_group_crystal_system monoclinic
_space_group_IT_number 15
_space_group_name_Hall '-C 2yc'
_space_group_name_H-M_alt 'C 1 2/c 1'
_atom_sites_solution_hydrogens mixed
_atom_sites_solution_primary dual
_audit_creation_date 2023-08-03
_audit_creation_method
;
Olex2 1.5
(compiled 2023.03.06 svn.rbb2c1857 for OlexSys, GUI svn.r6748)
;
_audit_update_record
;
2023-11-15 deposited with the CCDC.	2024-02-29 downloaded from the CCDC.
;
_cell_angle_alpha 90
_cell_angle_beta 97.792(3)
_cell_angle_gamma 90
_cell_formula_units_Z 4
_cell_length_a 36.466(7)
_cell_length_b 8.2745(15)
_cell_length_c 10.0269(18)
_cell_measurement_reflns_used 2654
_cell_measurement_temperature 296.15
_cell_measurement_theta_max 26.695
_cell_measurement_theta_min 2.255
_cell_volume 2997.6(10)
_computing_cell_refinement 'SAINT v8.34A (Bruker, 2013)'
_computing_data_reduction 'SAINT v8.34A (Bruker, 2013)'
_computing_molecular_graphics 'Olex2 1.5 (Dolomanov et al., 2009)'
_computing_publication_material 'Olex2 1.5 (Dolomanov et al., 2009)'
_computing_structure_refinement 'SHELXL 2018/3 (Sheldrick, 2015)'
_computing_structure_solution 'SHELXT 2018/2 (Sheldrick, 2018)'
_diffrn_ambient_temperature 296.15
_diffrn_measured_fraction_theta_full 0.999
_diffrn_measured_fraction_theta_max 0.975
_diffrn_measurement_device_type 'Bruker APEX-II CCD'
_diffrn_measurement_method '\f and \w scans'
_diffrn_radiation_type MoK\a
_diffrn_radiation_wavelength 0.71073
_diffrn_reflns_av_R_equivalents 0.0275
_diffrn_reflns_av_unetI/netI 0.0352
_diffrn_reflns_Laue_measured_fraction_full 0.999
_diffrn_reflns_Laue_measured_fraction_max 0.975
_diffrn_reflns_limit_h_max 45
_diffrn_reflns_limit_h_min -42
_diffrn_reflns_limit_k_max 10
_diffrn_reflns_limit_k_min -7
_diffrn_reflns_limit_l_max 13
_diffrn_reflns_limit_l_min -12
_diffrn_reflns_number 8783
_diffrn_reflns_point_group_measured_fraction_full 0.999
_diffrn_reflns_point_group_measured_fraction_max 0.975
_diffrn_reflns_theta_full 25.242
_diffrn_reflns_theta_max 27.642
_diffrn_reflns_theta_min 2.255
_diffrn_source_current 30.0
_diffrn_source_power 1.5
_diffrn_source_voltage 50.0
_diffrn_standards_number 0
_exptl_absorpt_coefficient_mu 0.088
_exptl_absorpt_correction_T_max 0.7456
_exptl_absorpt_correction_T_min 0.6695
_exptl_absorpt_correction_type multi-scan
_exptl_absorpt_process_details
'SADABS-2014/5 (Bruker,2014/5) was used for absorption correction. wR2(int) was 0.0408 before and 0.0284 after correction. The Ratio of minimum to maximum transmission is 0.8979. The \l/2 correction factor is 0.00150.'
_exptl_crystal_density_diffrn 1.320
_exptl_crystal_description block
_exptl_crystal_F_000 1248
_exptl_crystal_size_max 0.1
_exptl_crystal_size_mid 0.1
_exptl_crystal_size_min 0.1
_refine_diff_density_max 0.134
_refine_diff_density_min -0.242
_refine_diff_density_rms 0.038
_refine_ls_extinction_method none
_refine_ls_goodness_of_fit_ref 1.030
_refine_ls_hydrogen_treatment constr
_refine_ls_matrix_type full
_refine_ls_number_parameters 206
_refine_ls_number_reflns 3403
_refine_ls_number_restraints 0
_refine_ls_restrained_S_all 1.030
_refine_ls_R_factor_all 0.0799
_refine_ls_R_factor_gt 0.0469
_refine_ls_shift/su_max 0.000
_refine_ls_shift/su_mean 0.000
_refine_ls_structure_factor_coef Fsqd
_refine_ls_weighting_details 'w=1/[\s^2^(Fo^2^)+(0.0631P)^2^+0.9574P] where P=(Fo^2^+2Fc^2^)/3'
_refine_ls_weighting_scheme calc
_refine_ls_wR_factor_gt 0.1139
_refine_ls_wR_factor_ref 0.1312
_reflns_Friedel_coverage 0.000
_reflns_number_gt 2264
_reflns_number_total 3403
_reflns_threshold_expression 'I > 2\s(I)'
_cod_data_source_file d4ce00004h2.cif
_cod_data_source_block 230802lxx_0m
_cod_depositor_comments 'Adding full bibliography for 7248245--7248246.cif.'
_cod_original_cell_volume 2997.5(9)
_cod_database_code 7248246
_shelx_shelxl_version_number 2018/3
_shelx_space_group_comment
;
The symmetry employed for this shelxl refinement is uniquely defined
by the following loop, which should always be used as a source of
symmetry information in preference to the above space-group names.
They are only intended as comments.
;
_shelx_estimated_absorpt_t_max 0.991
_shelx_estimated_absorpt_t_min 0.991
_olex2_refinement_description
;
1. Fixed Uiso
 At 1.2 times of:
  All C(H) groups, All N(H) groups
 At 1.5 times of:
  All C(H,H,H) groups, All O(H) groups
2. Others
 Fixed Sof: H3A(0.5)
3.a Riding coordinates:
 N3(H3A)
3.b Aromatic/amide H refined with riding coordinates:
 N2(H2), C2(H2A), C3(H3), C5(H5), C7(H7), C8(H8), C12(H12), C13(H13), C15(H15),
  C16(H16)
3.c Idealised Me refined as rotating group:
 C18(H18A,H18B,H18C)
3.d Idealised tetrahedral OH refined as rotating group:
 O1(H1)
;
_olex2_submission_special_instructions 'No special instructions were received'

loop_
_space_group_symop_operation_xyz
'x, y, z'
'-x, y, -z+1/2'
'x+1/2, y+1/2, z'
'-x+1/2, y+1/2, -z+1/2'
'-x, -y, -z'
'x, -y, z-1/2'
'-x+1/2, -y+1/2, -z'
'x+1/2, -y+1/2, z-1/2'

loop_
_atom_site_label
_atom_site_type_symbol
_atom_site_fract_x
_atom_site_fract_y
_atom_site_fract_z
_atom_site_U_iso_or_equiv
_atom_site_adp_type
_atom_site_occupancy
_atom_site_site_symmetry_order
_atom_site_calc_flag
_atom_site_refinement_flags_posn
_atom_site_refinement_flags_adp
_atom_site_refinement_flags_occupancy
_atom_site_disorder_assembly
_atom_site_disorder_group
O1 O 0.47529(4) 0.51104(19) 0.57297(15) 0.0703(5) Uani 1 1 d . . . . .
H1 H 0.495372 0.524167 0.546327 0.106 Uiso 1 1 calc R U . . .
O2 O 0.46011(4) 0.73753(18) 0.45963(14) 0.0656(4) Uani 1 1 d . . . . .
N1 N 0.19414(3) 0.72978(16) 0.95541(13) 0.0362(3) Uani 1 1 d . . . . .
N2 N 0.26004(4) 0.68199(17) 0.80635(14) 0.0385(3) Uani 1 1 d . . . . .
H2 H 0.257446 0.716619 0.885398 0.046 Uiso 1 1 calc R U . . .
C1 C 0.16635(4) 0.7551(2) 1.03241(17) 0.0373(4) Uani 1 1 d . . . . .
C2 C 0.13064(5) 0.7228(2) 0.95475(19) 0.0507(5) Uani 1 1 d . . . . .
H2A H 0.107670 0.729975 0.984892 0.061 Uiso 1 1 calc R U . . .
C3 C 0.13711(5) 0.6805(3) 0.8311(2) 0.0515(5) Uani 1 1 d . . . . .
H3 H 0.119489 0.653823 0.758463 0.062 Uiso 1 1 calc R U . . .
C4 C 0.17680(4) 0.6845(2) 0.83228(17) 0.0392(4) Uani 1 1 d . . . . .
C5 C 0.19414(5) 0.6416(2) 0.72136(17) 0.0428(4) Uani 1 1 d . . . . .
H5 H 0.178402 0.611169 0.644620 0.051 Uiso 1 1 calc R U . . .
C6 C 0.23158(5) 0.6382(2) 0.71022(17) 0.0394(4) Uani 1 1 d . . . . .
C7 C 0.24791(5) 0.5869(2) 0.59621(18) 0.0461(4) Uani 1 1 d . . . . .
H7 H 0.235197 0.549665 0.515366 0.055 Uiso 1 1 calc R U . . .
C8 C 0.28515(5) 0.6015(2) 0.62560(18) 0.0456(4) Uani 1 1 d . . . . .
H8 H 0.302342 0.575799 0.568399 0.055 Uiso 1 1 calc R U . . .
C9 C 0.29346(4) 0.6629(2) 0.75884(17) 0.0379(4) Uani 1 1 d . . . . .
C10 C 0.32807(4) 0.6951(2) 0.83227(17) 0.0379(4) Uani 1 1 d . . . . .
C11 C 0.36111(4) 0.6777(2) 0.75967(17) 0.0391(4) Uani 1 1 d . . . . .
C12 C 0.38889(5) 0.5676(2) 0.80028(19) 0.0524(5) Uani 1 1 d . . . . .
H12 H 0.387042 0.501204 0.873880 0.063 Uiso 1 1 calc R U . . .
C13 C 0.41959(5) 0.5551(2) 0.73233(19) 0.0522(5) Uani 1 1 d . . . . .
H13 H 0.437973 0.479941 0.760656 0.063 Uiso 1 1 calc R U . . .
C14 C 0.42305(4) 0.6529(2) 0.62344(17) 0.0403(4) Uani 1 1 d . . . . .
C15 C 0.39563(5) 0.7643(2) 0.58313(17) 0.0451(4) Uani 1 1 d . . . . .
H15 H 0.397888 0.832472 0.510954 0.054 Uiso 1 1 calc R U . . .
C16 C 0.36470(5) 0.7754(2) 0.64940(18) 0.0445(4) Uani 1 1 d . . . . .
H16 H 0.346136 0.849216 0.619691 0.053 Uiso 1 1 calc R U . . .
C17 C 0.45522(5) 0.6366(2) 0.54575(18) 0.0474(5) Uani 1 1 d . . . . .
N3 N 0.500000 1.1925(3) 0.750000 0.0563(6) Uani 1 2 d S T P . .
H3A H 0.492060 1.266030 0.799570 0.068 Uiso 0.5 1 d R U P . .
C18 C 0.47011(7) 1.0993(4) 0.6777(3) 0.1027(10) Uani 1 1 d . . . . .
H18A H 0.479857 1.027330 0.616159 0.154 Uiso 1 1 calc R U . . .
H18B H 0.452510 1.171046 0.628545 0.154 Uiso 1 1 calc R U . . .
H18C H 0.458133 1.037701 0.740519 0.154 Uiso 1 1 calc R U . . .

loop_
_atom_site_aniso_label
_atom_site_aniso_U_11
_atom_site_aniso_U_22
_atom_site_aniso_U_33
_atom_site_aniso_U_23
_atom_site_aniso_U_13
_atom_site_aniso_U_12
O1 0.0545(9) 0.0920(12) 0.0750(10) 0.0169(8) 0.0469(8) 0.0293(8)
O2 0.0629(9) 0.0721(10) 0.0720(9) 0.0098(8) 0.0465(8) 0.0061(7)
N1 0.0291(7) 0.0409(8) 0.0417(8) 0.0004(6) 0.0166(6) 0.0026(6)
N2 0.0336(7) 0.0466(9) 0.0393(7) -0.0060(6) 0.0194(6) 0.0016(6)
C1 0.0300(8) 0.0389(10) 0.0467(9) 0.0029(7) 0.0180(7) 0.0039(7)
C2 0.0271(9) 0.0664(13) 0.0617(11) -0.0045(10) 0.0179(8) 0.0031(8)
C3 0.0289(9) 0.0703(14) 0.0562(11) -0.0082(10) 0.0090(8) 0.0000(8)
C4 0.0317(9) 0.0423(10) 0.0458(9) 0.0012(8) 0.0133(7) 0.0017(7)
C5 0.0370(9) 0.0504(11) 0.0427(9) -0.0051(8) 0.0110(7) -0.0038(8)
C6 0.0389(9) 0.0405(10) 0.0415(9) -0.0037(7) 0.0153(8) -0.0014(7)
C7 0.0467(11) 0.0498(11) 0.0454(10) -0.0123(8) 0.0187(8) -0.0051(8)
C8 0.0484(11) 0.0452(11) 0.0489(10) -0.0091(8) 0.0272(8) 0.0005(8)
C9 0.0353(9) 0.0374(9) 0.0458(9) -0.0021(7) 0.0231(7) 0.0036(7)
C10 0.0329(9) 0.0378(10) 0.0476(10) 0.0019(7) 0.0222(7) 0.0054(7)
C11 0.0331(9) 0.0434(10) 0.0455(9) -0.0006(8) 0.0220(7) 0.0036(7)
C12 0.0495(11) 0.0583(12) 0.0567(11) 0.0168(9) 0.0338(9) 0.0184(9)
C13 0.0441(10) 0.0620(13) 0.0560(11) 0.0112(9) 0.0275(9) 0.0230(9)
C14 0.0330(9) 0.0499(11) 0.0421(9) -0.0051(8) 0.0198(7) 0.0027(8)
C15 0.0425(10) 0.0511(11) 0.0467(10) 0.0068(8) 0.0238(8) 0.0037(8)
C16 0.0346(9) 0.0502(11) 0.0527(10) 0.0050(8) 0.0203(8) 0.0102(8)
C17 0.0370(10) 0.0632(13) 0.0469(10) -0.0047(9) 0.0232(8) 0.0043(9)
N3 0.0407(13) 0.0730(17) 0.0582(14) 0.000 0.0172(11) 0.000
C18 0.0712(18) 0.142(3) 0.099(2) -0.0319(19) 0.0256(15) -0.0369(17)

loop_
_atom_type_symbol
_atom_type_description
_atom_type_scat_dispersion_real
_atom_type_scat_dispersion_imag
_atom_type_scat_source
C C 0.0033 0.0016 'International Tables Vol C Tables 4.2.6.8 and 6.1.1.4'
H H 0.0000 0.0000 'International Tables Vol C Tables 4.2.6.8 and 6.1.1.4'
N N 0.0061 0.0033 'International Tables Vol C Tables 4.2.6.8 and 6.1.1.4'
O O 0.0106 0.0060 'International Tables Vol C Tables 4.2.6.8 and 6.1.1.4'

loop_
_geom_angle_atom_site_label_1
_geom_angle_atom_site_label_2
_geom_angle_atom_site_label_3
_geom_angle
_geom_angle_site_symmetry_1
_geom_angle_site_symmetry_3
_geom_angle_publ_flag
C17 O1 H1 109.5 . . ?
C4 N1 C1 105.36(13) . . ?
C6 N2 H2 124.8 . . ?
C6 N2 C9 110.42(13) . . ?
C9 N2 H2 124.8 . . ?
N1 C1 C2 110.39(15) . . ?
N1 C1 C10 124.54(15) . 7_567 ?
C10 C1 C2 125.07(14) 7_567 . ?
C1 C2 H2A 126.7 . . ?
C3 C2 C1 106.69(15) . . ?
C3 C2 H2A 126.7 . . ?
C2 C3 H3 126.6 . . ?
C2 C3 C4 106.74(16) . . ?
C4 C3 H3 126.6 . . ?
N1 C4 C3 110.80(14) . . ?
N1 C4 C5 125.96(15) . . ?
C5 C4 C3 123.21(17) . . ?
C4 C5 H5 115.6 . . ?
C6 C5 C4 128.79(17) . . ?
C6 C5 H5 115.6 . . ?
N2 C6 C5 126.91(15) . . ?
N2 C6 C7 106.57(14) . . ?
C5 C6 C7 126.52(17) . . ?
C6 C7 H7 125.8 . . ?
C8 C7 C6 108.34(16) . . ?
C8 C7 H7 125.8 . . ?
C7 C8 H8 125.8 . . ?
C7 C8 C9 108.40(15) . . ?
C9 C8 H8 125.8 . . ?
N2 C9 C8 106.26(15) . . ?
N2 C9 C10 125.06(15) . . ?
C10 C9 C8 128.67(15) . . ?
C1 C10 C11 118.48(15) 7_567 . ?
C9 C10 C1 124.49(14) . 7_567 ?
C9 C10 C11 117.02(14) . . ?
C12 C11 C10 121.76(15) . . ?
C12 C11 C16 118.27(15) . . ?
C16 C11 C10 119.96(15) . . ?
C11 C12 H12 119.6 . . ?
C11 C12 C13 120.76(16) . . ?
C13 C12 H12 119.6 . . ?
C12 C13 H13 119.7 . . ?
C14 C13 C12 120.68(16) . . ?
C14 C13 H13 119.7 . . ?
C13 C14 C15 118.93(15) . . ?
C13 C14 C17 121.39(16) . . ?
C15 C14 C17 119.65(15) . . ?
C14 C15 H15 119.7 . . ?
C14 C15 C16 120.53(16) . . ?
C16 C15 H15 119.7 . . ?
C11 C16 H16 119.6 . . ?
C15 C16 C11 120.82(16) . . ?
C15 C16 H16 119.6 . . ?
O1 C17 C14 115.30(16) . . ?
O2 C17 O1 124.57(16) . . ?
O2 C17 C14 120.09(17) . . ?
H3A N3 H3A 90.0 . 2_656 ?
C18 N3 H3A 112.2 2_656 . ?
C18 N3 H3A 112.17(14) . 2_656 ?
C18 N3 H3A 112.1 . . ?
C18 N3 H3A 112.12(14) 2_656 2_656 ?
C18 N3 C18 115.6(3) . 2_656 ?
N3 C18 H18A 109.5 . . ?
N3 C18 H18B 109.5 . . ?
N3 C18 H18C 109.5 . . ?
H18A C18 H18B 109.5 . . ?
H18A C18 H18C 109.5 . . ?
H18B C18 H18C 109.5 . . ?

loop_
_geom_bond_atom_site_label_1
_geom_bond_atom_site_label_2
_geom_bond_distance
_geom_bond_site_symmetry_2
_geom_bond_publ_flag
O1 H1 0.8200 . ?
O1 C17 1.279(2) . ?
O2 C17 1.231(2) . ?
N1 C1 1.3708(19) . ?
N1 C4 1.361(2) . ?
N2 H2 0.8600 . ?
N2 C6 1.366(2) . ?
N2 C9 1.3764(19) . ?
C1 C2 1.449(2) . ?
C1 C10 1.406(2) 7_567 ?
C2 H2A 0.9300 . ?
C2 C3 1.340(3) . ?
C3 H3 0.9300 . ?
C3 C4 1.446(2) . ?
C4 C5 1.398(2) . ?
C5 H5 0.9300 . ?
C5 C6 1.385(2) . ?
C6 C7 1.423(2) . ?
C7 H7 0.9300 . ?
C7 C8 1.355(2) . ?
C8 H8 0.9300 . ?
C8 C9 1.423(2) . ?
C9 C10 1.398(2) . ?
C10 C11 1.497(2) . ?
C11 C12 1.382(2) . ?
C11 C16 1.390(2) . ?
C12 H12 0.9300 . ?
C12 C13 1.391(2) . ?
C13 H13 0.9300 . ?
C13 C14 1.379(2) . ?
C14 C15 1.380(2) . ?
C14 C17 1.499(2) . ?
C15 H15 0.9300 . ?
C15 C16 1.388(2) . ?
C16 H16 0.9300 . ?
N3 H3A 0.8601 2_656 ?
N3 H3A 0.8601 . ?
N3 C18 1.447(3) . ?
N3 C18 1.447(3) 2_656 ?
C18 H18A 0.9600 . ?
C18 H18B 0.9600 . ?
C18 H18C 0.9600 . ?

loop_
_geom_torsion_atom_site_label_1
_geom_torsion_atom_site_label_2
_geom_torsion_atom_site_label_3
_geom_torsion_atom_site_label_4
_geom_torsion
_geom_torsion_site_symmetry_1
_geom_torsion_site_symmetry_2
_geom_torsion_site_symmetry_3
_geom_torsion_site_symmetry_4
_geom_torsion_publ_flag
N1 C1 C2 C3 -0.9(2) . . . . ?
N1 C4 C5 C6 -1.3(3) . . . . ?
N2 C6 C7 C8 -0.3(2) . . . . ?
N2 C9 C10 C1 3.0(3) . . . 7_567 ?
N2 C9 C10 C11 -175.87(15) . . . . ?
C1 N1 C4 C3 -0.14(19) . . . . ?
C1 N1 C4 C5 -178.12(17) . . . . ?
C1 C2 C3 C4 0.7(2) . . . . ?
C1 C10 C11 C12 62.4(2) 7_567 . . . ?
C1 C10 C11 C16 -116.65(19) 7_567 . . . ?
C2 C3 C4 N1 -0.4(2) . . . . ?
C2 C3 C4 C5 177.65(17) . . . . ?
C3 C4 C5 C6 -179.08(18) . . . . ?
C4 N1 C1 C2 0.60(19) . . . . ?
C4 N1 C1 C10 -179.57(16) . . . 7_567 ?
C4 C5 C6 N2 -2.3(3) . . . . ?
C4 C5 C6 C7 177.19(18) . . . . ?
C5 C6 C7 C8 -179.85(18) . . . . ?
C6 N2 C9 C8 -0.76(19) . . . . ?
C6 N2 C9 C10 -179.22(16) . . . . ?
C6 C7 C8 C9 -0.2(2) . . . . ?
C7 C8 C9 N2 0.6(2) . . . . ?
C7 C8 C9 C10 178.95(18) . . . . ?
C8 C9 C10 C1 -175.16(17) . . . 7_567 ?
C8 C9 C10 C11 6.0(3) . . . . ?
C9 N2 C6 C5 -179.78(17) . . . . ?
C9 N2 C6 C7 0.66(19) . . . . ?
C9 C10 C11 C12 -118.7(2) . . . . ?
C9 C10 C11 C16 62.2(2) . . . . ?
C10 C1 C2 C3 179.31(18) 7_567 . . . ?
C10 C11 C12 C13 -179.13(18) . . . . ?
C10 C11 C16 C15 178.16(17) . . . . ?
C11 C12 C13 C14 0.4(3) . . . . ?
C12 C11 C16 C15 -0.9(3) . . . . ?
C12 C13 C14 C15 0.3(3) . . . . ?
C12 C13 C14 C17 -177.60(18) . . . . ?
C13 C14 C15 C16 -1.3(3) . . . . ?
C13 C14 C17 O1 11.1(3) . . . . ?
C13 C14 C17 O2 -171.16(19) . . . . ?
C14 C15 C16 C11 1.6(3) . . . . ?
C15 C14 C17 O1 -166.82(18) . . . . ?
C15 C14 C17 O2 10.9(3) . . . . ?
C16 C11 C12 C13 -0.1(3) . . . . ?
C17 C14 C15 C16 176.65(17) . . . . ?
